data_4326818
loop_
_publ_author_name
'Daniel Sykes'
'Ian S. Tidmarsh'
'Andrea Barbieri'
'Igor V. Sazanovich'
'Julia A. Weinstein'
'Michael D. Ward'

_publ_contact_author
; 
        Prof. Mike Ward
        Department of Chemistry
        University of Sheffield
        SHEFFIELD
        S3 7HF
;
_publ_contact_author_email m.d.ward@sheffield.ac.uk
_publ_contact_author_fax '0114 2229346'
_publ_section_title
;
 d \\rightarrow f Energy Transfer in a Series of IrIII/EuIII Dyads:
 Energy-Transfer Mechanisms and White-Light Emission
;
_journal_name_full 'Inorganic Chemistry'
_journal_page_first 11323
_journal_page_last 11339
_journal_paper_doi 10.1021/ic2007759
_journal_volume 50
_journal_year 2011
_chemical_formula_sum 'C47 H32 Cl3 F6 Ir N9 O3.5'
_chemical_formula_weight 1191.37
_chemical_name_systematic
; 
 ? 
;
_space_group_IT_number 2
_symmetry_cell_setting triclinic
_symmetry_space_group_name_Hall '-P 1'
_symmetry_space_group_name_H-M 'P -1'
_atom_sites_solution_hydrogens geom
_atom_sites_solution_primary direct
_atom_sites_solution_secondary difmap
_audit_creation_method SHELXL-97
_cell_angle_alpha 105.895(2)
_cell_angle_beta 110.582(2)
_cell_angle_gamma 106.298(2)
_cell_formula_units_Z 4
_cell_length_a 14.2790(19)
_cell_length_b 19.232(4)
_cell_length_c 19.724(3)
_cell_measurement_reflns_used 8047
_cell_measurement_temperature 150(2)
_cell_measurement_theta_max 23.52
_cell_measurement_theta_min 2.37
_cell_volume 4429.0(13)
_computing_cell_refinement 'Bruker SAINT'
_computing_data_collection 'Bruker APEX2'
_computing_data_reduction 'Bruker SAINT'
_computing_molecular_graphics 'Bruker SHELXTL'
_computing_publication_material 'Bruker SHELXTL'
_computing_structure_refinement 'SHELXL-97 (Sheldrick, 2008)'
_computing_structure_solution 'SHELXS-97 (Sheldrick, 2008)'
_diffrn_ambient_temperature 150(2)
_diffrn_measured_fraction_theta_full 0.983
_diffrn_measured_fraction_theta_max 0.983
_diffrn_measurement_device_type 'Bruker APEX-II CCD'
_diffrn_measurement_method '\f and \w scans'
_diffrn_radiation_monochromator graphite
_diffrn_radiation_source 'sealed tube'
_diffrn_radiation_type MoK\a
_diffrn_radiation_wavelength 0.71073
_diffrn_reflns_av_R_equivalents 0.0840
_diffrn_reflns_av_sigmaI/netI 0.0967
_diffrn_reflns_limit_h_max 18
_diffrn_reflns_limit_h_min -18
_diffrn_reflns_limit_k_max 24
_diffrn_reflns_limit_k_min -24
_diffrn_reflns_limit_l_max 25
_diffrn_reflns_limit_l_min -25
_diffrn_reflns_number 66468
_diffrn_reflns_theta_full 27.48
_diffrn_reflns_theta_max 27.48
_diffrn_reflns_theta_min 2.09
_exptl_absorpt_coefficient_mu 3.278
_exptl_absorpt_correction_T_max 0.9225
_exptl_absorpt_correction_T_min 0.3265
_exptl_absorpt_correction_type multi-scan
_exptl_absorpt_process_details SADABS
_exptl_crystal_colour Yellow
_exptl_crystal_density_diffrn 1.787
_exptl_crystal_description Needle
_exptl_crystal_F_000 2348
_exptl_crystal_size_max 0.44
_exptl_crystal_size_mid 0.10
_exptl_crystal_size_min 0.03
_refine_diff_density_max 2.813
_refine_diff_density_min -2.080
_refine_diff_density_rms 0.174
_refine_ls_extinction_method none
_refine_ls_goodness_of_fit_ref 1.027
_refine_ls_hydrogen_treatment constr
_refine_ls_matrix_type full
_refine_ls_number_parameters 1192
_refine_ls_number_reflns 19972
_refine_ls_number_restraints 181
_refine_ls_restrained_S_all 1.048
_refine_ls_R_factor_all 0.1128
_refine_ls_R_factor_gt 0.0574
_refine_ls_shift/su_max 0.001
_refine_ls_shift/su_mean 0.000
_refine_ls_structure_factor_coef Fsqd
_refine_ls_weighting_details 'calc w=1/[\s^2^(Fo^2^)+(0.0701P)^2^+10.8411P] where P=(Fo^2^+2Fc^2^)/3'
_refine_ls_weighting_scheme calc
_refine_ls_wR_factor_gt 0.1314
_refine_ls_wR_factor_ref 0.1590
_reflns_number_gt 12390
_reflns_number_total 19972
_reflns_threshold_expression >2sigma(I)
_cod_data_source_file ic2007759_si_003_2.cif
_cod_data_source_block imw1473p-1
_cod_original_cell_volume 4428.8(13)
_cod_original_formula_sum 'C47 H32 Cl3 F6 Ir N9 O3.50'
_cod_database_code 4326818

loop_
_symmetry_equiv_pos_as_xyz
'x, y, z'
'-x, -y, -z'

loop_
_atom_site_label
_atom_site_type_symbol
_atom_site_fract_x
_atom_site_fract_y
_atom_site_fract_z
_atom_site_U_iso_or_equiv
_atom_site_adp_type
_atom_site_occupancy
_atom_site_symmetry_multiplicity
_atom_site_calc_flag
_atom_site_refinement_flags
_atom_site_disorder_assembly
_atom_site_disorder_group
Ir1 Ir 0.41099(2) 0.800816(17) 1.022039(18) 0.02781(10) Uani 1 1 d . . .
N111 N 0.5797(5) 0.8852(4) 1.0881(4) 0.0338(15) Uani 1 1 d . . .
C112 C 0.6299(7) 0.9017(5) 1.1665(5) 0.0358(19) Uani 1 1 d . . .
C113 C 0.7392(8) 0.9525(6) 1.2146(6) 0.049(2) Uani 1 1 d . . .
H113 H 0.7722 0.9641 1.2698 0.059 Uiso 1 1 calc R . .
C114 C 0.8014(8) 0.9868(6) 1.1821(6) 0.057(3) Uani 1 1 d . . .
H114 H 0.8774 1.0216 1.2141 0.068 Uiso 1 1 calc R . .
C115 C 0.7496(7) 0.9688(5) 1.1022(6) 0.047(2) Uani 1 1 d . . .
H115 H 0.7899 0.9910 1.0782 0.057 Uiso 1 1 calc R . .
C116 C 0.6396(6) 0.9188(5) 1.0571(5) 0.0362(19) Uani 1 1 d . . .
H116 H 0.6049 0.9077 1.0021 0.043 Uiso 1 1 calc R . .
N121 N 0.4080(6) 0.7807(4) 1.1810(4) 0.0400(17) Uani 1 1 d . . .
N122 N 0.4554(6) 0.8115(4) 1.1415(4) 0.0356(16) Uani 1 1 d . . .
C123 C 0.5601(7) 0.8613(5) 1.1946(5) 0.042(2) Uani 1 1 d . . .
C124 C 0.5806(8) 0.8626(6) 1.2698(6) 0.051(2) Uani 1 1 d . . .
H124 H 0.6476 0.8932 1.3180 0.062 Uiso 1 1 calc R . .
C125 C 0.4832(9) 0.8104(6) 1.2590(5) 0.051(2) Uani 1 1 d . . .
H125 H 0.4703 0.7972 1.2989 0.061 Uiso 1 1 calc R . .
C126 C 0.2943(7) 0.7242(5) 1.1436(6) 0.045(2) Uani 1 1 d . . .
H12A H 0.2884 0.6884 1.1712 0.054 Uiso 1 1 calc R . .
H12B H 0.2728 0.6910 1.0878 0.054 Uiso 1 1 calc R . .
N131 N -0.2663(4) 0.8262(3) 0.8147(4) 0.057(2) Uani 1 1 d G . .
C132 C -0.1672(5) 0.8599(4) 0.8841(3) 0.044(2) Uani 1 1 d G . .
C133 C -0.0720(4) 0.9110(4) 0.8888(3) 0.050(2) Uani 1 1 d G . .
H133 H -0.0043 0.9340 0.9363 0.060 Uiso 1 1 calc R . .
C134 C -0.0759(5) 0.9284(4) 0.8243(5) 0.074(4) Uani 1 1 d G . .
H134 H -0.0108 0.9634 0.8275 0.088 Uiso 1 1 calc R . .
C135 C -0.1749(7) 0.8947(5) 0.7549(4) 0.076(4) Uani 1 1 d G . .
H135 H -0.1776 0.9066 0.7108 0.092 Uiso 1 1 calc R . .
C136 C -0.2701(5) 0.8436(4) 0.7501(3) 0.068(3) Uani 1 1 d G . .
H136 H -0.3378 0.8206 0.7027 0.082 Uiso 1 1 calc R . .
N141 N -0.1048(5) 0.8374(4) 1.0658(3) 0.061(2) Uani 1 1 d G . .
N142 N -0.0755(4) 0.8704(3) 1.0162(3) 0.0451(19) Uani 1 1 d G . .
C143 C -0.1715(5) 0.8396(4) 0.9424(3) 0.047(2) Uani 1 1 d G . .
C144 C -0.2602(4) 0.7876(4) 0.9465(4) 0.057(3) Uani 1 1 d G . .
H144 H -0.3341 0.7587 0.9054 0.068 Uiso 1 1 calc R . .
C145 C -0.2190(5) 0.7862(4) 1.0228(4) 0.061(3) Uani 1 1 d G . .
H145 H -0.2605 0.7563 1.0417 0.074 Uiso 1 1 calc R . .
C146 C -0.0298(9) 0.8528(7) 1.1395(6) 0.064(3) Uani 1 1 d . . .
H14A H -0.0692 0.8292 1.1657 0.077 Uiso 1 1 calc R . .
H14B H 0.0078 0.9112 1.1713 0.077 Uiso 1 1 calc R . .
C151 C 0.2136(8) 0.7610(5) 1.1437(5) 0.039(2) Uani 1 1 d . . .
C152 C 0.2468(9) 0.8388(5) 1.1943(5) 0.048(2) Uani 1 1 d . . .
H152 H 0.3223 0.8720 1.2305 0.058 Uiso 1 1 calc R . .
C153 C 0.1642(9) 0.8679(6) 1.1907(6) 0.055(3) Uani 1 1 d . . .
H153 H 0.1859 0.9215 1.2246 0.065 Uiso 1 1 calc R . .
C154 C 0.0561(8) 0.8214(7) 1.1402(6) 0.051(3) Uani 1 1 d . . .
C155 C 0.0254(9) 0.7442(6) 1.0914(6) 0.054(3) Uani 1 1 d . . .
H155 H -0.0504 0.7107 1.0566 0.065 Uiso 1 1 calc R . .
C156 C 0.1033(8) 0.7144(6) 1.0920(6) 0.051(2) Uani 1 1 d . . .
H156 H 0.0805 0.6613 1.0564 0.061 Uiso 1 1 calc R . .
N211 N 0.3424(5) 0.8783(4) 1.0448(4) 0.0310(15) Uani 1 1 d . . .
C212 C 0.2300(7) 0.8481(5) 1.0111(5) 0.0308(17) Uani 1 1 d . . .
C213 C 0.1790(7) 0.8961(5) 1.0290(5) 0.0375(19) Uani 1 1 d . . .
H213 H 0.1009 0.8743 1.0058 0.045 Uiso 1 1 calc R . .
C214 C 0.2393(8) 0.9746(5) 1.0798(6) 0.049(2) Uani 1 1 d . . .
H214 H 0.2034 1.0075 1.0917 0.058 Uiso 1 1 calc R . .
C215 C 0.3528(7) 1.0059(5) 1.1136(6) 0.042(2) Uani 1 1 d . . .
H215 H 0.3964 1.0605 1.1489 0.050 Uiso 1 1 calc R . .
C216 C 0.4010(7) 0.9555(5) 1.0947(5) 0.038(2) Uani 1 1 d . . .
H216 H 0.4791 0.9765 1.1180 0.046 Uiso 1 1 calc R . .
C221 C 0.2483(6) 0.7253(4) 0.9611(4) 0.0286(17) Uani 1 1 d . . .
C222 C 0.1764(6) 0.7626(5) 0.9598(5) 0.0305(17) Uani 1 1 d . . .
C223 C 0.0649(7) 0.7185(5) 0.9145(5) 0.0369(19) Uani 1 1 d . . .
C224 C 0.0175(7) 0.6367(5) 0.8687(5) 0.041(2) Uani 1 1 d . . .
H224 H -0.0600 0.6072 0.8378 0.049 Uiso 1 1 calc R . .
C225 C 0.0876(7) 0.6015(5) 0.8707(6) 0.042(2) Uani 1 1 d . . .
C226 C 0.1992(7) 0.6432(5) 0.9150(5) 0.038(2) Uani 1 1 d . . .
F227 F -0.0061(4) 0.7530(3) 0.9111(3) 0.0473(12) Uani 1 1 d . . .
F228 F 0.0451(4) 0.5221(3) 0.8279(4) 0.0622(16) Uani 1 1 d . . .
F229 F 0.2603(4) 0.6015(3) 0.9105(3) 0.0531(14) Uani 1 1 d . . .
N311 N 0.4672(5) 0.7180(4) 0.9928(4) 0.0338(16) Uani 1 1 d . . .
C312 C 0.4645(7) 0.6953(5) 0.9195(5) 0.0352(19) Uani 1 1 d . . .
C313 C 0.4911(7) 0.6327(5) 0.8922(6) 0.048(2) Uani 1 1 d . . .
H313 H 0.4867 0.6158 0.8408 0.058 Uiso 1 1 calc R . .
C314 C 0.5240(8) 0.5951(6) 0.9410(6) 0.055(3) Uani 1 1 d . . .
H314 H 0.5426 0.5523 0.9230 0.066 Uiso 1 1 calc R . .
C315 C 0.5298(8) 0.6196(5) 1.0150(6) 0.048(2) Uani 1 1 d . . .
H315 H 0.5534 0.5946 1.0490 0.057 Uiso 1 1 calc R . .
C316 C 0.5010(7) 0.6810(5) 1.0393(6) 0.042(2) Uani 1 1 d . . .
H316 H 0.5050 0.6979 1.0906 0.050 Uiso 1 1 calc R . .
C321 C 0.4010(6) 0.7986(4) 0.9175(5) 0.0317(18) Uani 1 1 d . . .
C322 C 0.4305(6) 0.7434(5) 0.8782(4) 0.0344(19) Uani 1 1 d . . .
C323 C 0.4282(7) 0.7387(5) 0.8057(5) 0.041(2) Uani 1 1 d . . .
C324 C 0.4005(7) 0.7873(6) 0.7718(5) 0.050(3) Uani 1 1 d . . .
H324 H 0.4010 0.7835 0.7229 0.060 Uiso 1 1 calc R . .
C325 C 0.3718(7) 0.8421(5) 0.8106(5) 0.041(2) Uani 1 1 d . . .
C326 C 0.3729(6) 0.8479(5) 0.8820(5) 0.0341(18) Uani 1 1 d . . .
F327 F 0.4554(5) 0.6845(3) 0.7660(3) 0.0590(15) Uani 1 1 d . . .
F328 F 0.3431(4) 0.8916(3) 0.7786(3) 0.0561(15) Uani 1 1 d . . .
F329 F 0.3440(4) 0.9042(3) 0.9152(3) 0.0493(13) Uani 1 1 d . . .
Ir2 Ir 0.92912(2) 0.301702(18) 0.51431(2) 0.03465(11) Uani 1 1 d . . .
N411 N 1.0988(5) 0.3856(4) 0.5767(4) 0.0349(16) Uani 1 1 d . . .
C412 C 1.1557(7) 0.3961(5) 0.6525(5) 0.041(2) Uani 1 1 d . . .
C413 C 1.2667(7) 0.4464(6) 0.6976(6) 0.046(2) Uani 1 1 d . . .
H413 H 1.3056 0.4532 0.7509 0.056 Uiso 1 1 calc R . .
C414 C 1.3207(7) 0.4866(5) 0.6645(5) 0.040(2) Uani 1 1 d . . .
H414 H 1.3969 0.5212 0.6944 0.049 Uiso 1 1 calc R . .
C415 C 1.2625(6) 0.4755(5) 0.5884(5) 0.0358(19) Uani 1 1 d . . .
H415 H 1.2979 0.5026 0.5646 0.043 Uiso 1 1 calc R . .
C416 C 1.1520(7) 0.4249(5) 0.5454(5) 0.0362(19) Uani 1 1 d . . .
H416 H 1.1125 0.4178 0.4922 0.043 Uiso 1 1 calc R . .
N421 N 0.9466(7) 0.2649(5) 0.6693(5) 0.061(2) Uani 1 1 d U . .
N422 N 0.9840(6) 0.3048(4) 0.6299(4) 0.0466(18) Uani 1 1 d U . .
C423 C 1.0936(8) 0.3508(6) 0.6814(6) 0.049(2) Uani 1 1 d U . .
C424 C 1.1238(10) 0.3414(7) 0.7521(7) 0.067(3) Uani 1 1 d U . .
H424 H 1.1941 0.3674 0.7976 0.081 Uiso 1 1 calc R . .
C425 C 1.0274(10) 0.2849(7) 0.7414(8) 0.076(3) Uani 1 1 d U . .
H425 H 1.0203 0.2642 0.7787 0.092 Uiso 1 1 calc R . .
C426 C 0.8298(8) 0.2157(6) 0.6379(6) 0.058(3) Uani 1 1 d U . .
H42A H 0.8215 0.1791 0.6643 0.069 Uiso 1 1 calc R . .
H42B H 0.7979 0.1831 0.5802 0.069 Uiso 1 1 calc R . .
N431 N 0.2213(7) 0.3128(5) 0.3647(5) 0.051(2) Uani 1 1 d . . .
C432 C 0.3294(7) 0.3524(5) 0.4140(5) 0.038(2) Uani 1 1 d . . .
C433 C 0.4032(8) 0.3911(6) 0.3920(6) 0.048(2) Uani 1 1 d . . .
H433 H 0.4793 0.4199 0.4288 0.058 Uiso 1 1 calc R . .
C434 C 0.3643(8) 0.3874(6) 0.3154(6) 0.058(3) Uani 1 1 d . . .
H434 H 0.4138 0.4134 0.2991 0.070 Uiso 1 1 calc R . .
C435 C 0.2538(8) 0.3459(6) 0.2634(6) 0.052(2) Uani 1 1 d . . .
H435 H 0.2252 0.3419 0.2104 0.062 Uiso 1 1 calc R . .
C436 C 0.1860(8) 0.3103(6) 0.2909(6) 0.050(2) Uani 1 1 d . . .
H436 H 0.1094 0.2821 0.2553 0.060 Uiso 1 1 calc R . .
N441 N 0.4763(7) 0.3749(5) 0.6098(5) 0.052(2) Uani 1 1 d . . .
N442 N 0.4716(6) 0.3912(4) 0.5464(4) 0.0462(19) Uani 1 1 d . . .
C443 C 0.3659(7) 0.3507(5) 0.4920(6) 0.044(2) Uani 1 1 d . . .
C444 C 0.3045(8) 0.3065(5) 0.5210(6) 0.050(2) Uani 1 1 d . . .
H444 H 0.2284 0.2716 0.4937 0.060 Uiso 1 1 calc R . .
C445 C 0.3798(8) 0.3255(5) 0.5976(6) 0.049(2) Uani 1 1 d . . .
H445 H 0.3654 0.3070 0.6344 0.058 Uiso 1 1 calc R . .
C446 C 0.5839(9) 0.4054(6) 0.6781(6) 0.060(3) Uani 1 1 d . . .
H44A H 0.5741 0.4099 0.7261 0.072 Uiso 1 1 calc R . .
H44B H 0.6293 0.4595 0.6865 0.072 Uiso 1 1 calc R . .
C451 C 0.7668(7) 0.2651(6) 0.6507(6) 0.054(3) Uani 1 1 d . . .
C452 C 0.8190(9) 0.3431(8) 0.7078(7) 0.067(3) Uani 1 1 d . . .
H452 H 0.8964 0.3669 0.7409 0.080 Uiso 1 1 calc R . .
C453 C 0.7585(9) 0.3847(7) 0.7159(6) 0.067(3) Uani 1 1 d . . .
H453 H 0.7954 0.4377 0.7558 0.080 Uiso 1 1 calc R . .
C454 C 0.6443(8) 0.3541(6) 0.6686(6) 0.052(3) Uani 1 1 d . . .
C455 C 0.5931(8) 0.2762(6) 0.6130(5) 0.046(2) Uani 1 1 d . . .
H455 H 0.5157 0.2526 0.5800 0.055 Uiso 1 1 calc R . .
C456 C 0.6533(7) 0.2321(6) 0.6048(6) 0.051(3) Uani 1 1 d . . .
H456 H 0.6161 0.1781 0.5670 0.061 Uiso 1 1 calc R . .
N511 N 0.8663(5) 0.3802(4) 0.5474(4) 0.0341(16) Uani 1 1 d . . .
C512 C 0.7545(6) 0.3516(5) 0.5159(4) 0.0292(17) Uani 1 1 d . . .
C513 C 0.7055(7) 0.4011(5) 0.5361(5) 0.0356(19) Uani 1 1 d . . .
H513 H 0.6275 0.3806 0.5137 0.043 Uiso 1 1 calc R . .
C514 C 0.7689(7) 0.4793(5) 0.5882(5) 0.037(2) Uani 1 1 d . . .
H514 H 0.7355 0.5138 0.6013 0.045 Uiso 1 1 calc R . .
C515 C 0.8821(7) 0.5072(5) 0.6214(5) 0.037(2) Uani 1 1 d . . .
H515 H 0.9278 0.5608 0.6590 0.045 Uiso 1 1 calc R . .
C516 C 0.9278(6) 0.4567(5) 0.5995(5) 0.0354(19) Uani 1 1 d . . .
H516 H 1.0057 0.4765 0.6221 0.043 Uiso 1 1 calc R . .
C521 C 0.7669(7) 0.2282(5) 0.4563(5) 0.036(2) Uani 1 1 d . . .
C522 C 0.6980(6) 0.2667(5) 0.4622(5) 0.0328(18) Uani 1 1 d . . .
C523 C 0.5834(7) 0.2232(5) 0.4188(5) 0.0341(18) Uani 1 1 d . . .
C524 C 0.5340(6) 0.1429(5) 0.3706(5) 0.0349(19) Uani 1 1 d . . .
H524 H 0.4562 0.1143 0.3421 0.042 Uiso 1 1 calc R . .
C525 C 0.6019(7) 0.1065(5) 0.3658(5) 0.037(2) Uani 1 1 d . . .
C526 C 0.7144(7) 0.1470(5) 0.4061(5) 0.038(2) Uani 1 1 d . . .
F527 F 0.5159(4) 0.2595(3) 0.4235(3) 0.0430(12) Uani 1 1 d . . .
F528 F 0.5576(4) 0.0282(3) 0.3184(3) 0.0486(13) Uani 1 1 d . . .
F529 F 0.7732(4) 0.1045(3) 0.3958(3) 0.0497(13) Uani 1 1 d . . .
N611 N 0.9841(4) 0.2186(3) 0.4737(2) 0.060(2) Uani 1 1 d GU . .
C612 C 0.9795(3) 0.2057(2) 0.3995(2) 0.059(3) Uani 1 1 d GU . .
C613 C 1.0148(5) 0.1509(3) 0.3668(3) 0.082(4) Uani 1 1 d GU . .
H613 H 1.0117 0.1421 0.3161 0.098 Uiso 1 1 calc R . .
C614 C 1.0548(5) 0.1092(3) 0.4084(4) 0.108(5) Uani 1 1 d GU . .
H614 H 1.0789 0.0717 0.3861 0.130 Uiso 1 1 calc R . .
C615 C 1.0594(5) 0.1221(3) 0.4826(4) 0.088(4) Uani 1 1 d GU . .
H615 H 1.0867 0.0936 0.5110 0.106 Uiso 1 1 calc R . .
C616 C 1.0240(5) 0.1769(3) 0.5153(3) 0.081(4) Uani 1 1 d GU . .
H616 H 1.0272 0.1857 0.5660 0.097 Uiso 1 1 calc R . .
C621 C 0.9073(3) 0.3038(2) 0.4066(2) 0.0380(19) Uani 1 1 d GU . .
C622 C 0.9330(3) 0.24896(18) 0.36285(19) 0.048(2) Uani 1 1 d GU . .
C623 C 0.9197(4) 0.2429(3) 0.2879(2) 0.058(3) Uani 1 1 d GU . .
C624 C 0.8808(4) 0.2916(3) 0.2567(2) 0.060(3) Uani 1 1 d GU . .
H624 H 0.8718 0.2875 0.2055 0.072 Uiso 1 1 calc R . .
C625 C 0.8552(4) 0.3464(3) 0.3005(3) 0.046(2) Uani 1 1 d GU . .
C626 C 0.8684(4) 0.3525(3) 0.3755(3) 0.0364(19) Uani 1 1 d GU . .
F627 F 0.9361(5) 0.1901(4) 0.2407(4) 0.084(2) Uani 1 1 d U . .
F628 F 0.8194(5) 0.3934(3) 0.2714(3) 0.0607(15) Uani 1 1 d U . .
F629 F 0.8433(4) 0.4054(3) 0.4133(3) 0.0433(12) Uani 1 1 d U . .
O11 O 0.4989(6) 0.5454(4) 0.1936(4) 0.0631(19) Uani 1 1 d . . .
O12 O 0.6235(7) 0.6433(6) 0.2008(6) 0.104(3) Uani 1 1 d . . .
O13 O 0.4664(6) 0.6446(5) 0.1814(5) 0.068(2) Uani 1 1 d . . .
N14 N 0.5319(6) 0.6147(5) 0.1916(4) 0.0404(18) Uani 1 1 d . . .
Cl1X Cl 0.6369(5) 0.9757(3) 0.4574(3) 0.0767(15) Uiso 0.618(7) 1 d PDU A 1
Cl2X Cl 0.6710(5) 0.8841(3) 0.5541(3) 0.0520(12) Uiso 0.618(7) 1 d PDU A 1
Cl3X Cl 0.6239(5) 1.0169(3) 0.6042(3) 0.0552(12) Uiso 0.618(7) 1 d PDU A 1
C14X C 0.6905(15) 0.9797(9) 0.5536(10) 0.045(6) Uiso 0.618(7) 1 d PD A 1
H14X H 0.7710 1.0155 0.5832 0.054 Uiso 0.618(7) 1 calc PR A 1
Cl1Y Cl 0.7274(8) 1.0069(5) 0.4927(5) 0.079(2) Uiso 0.382(7) 1 d PDU A 2
Cl2Y Cl 0.6708(8) 0.8809(5) 0.5351(6) 0.0549(18) Uiso 0.382(7) 1 d PDU A 2
Cl3Y Cl 0.6099(8) 1.0145(6) 0.5841(6) 0.0606(19) Uiso 0.382(7) 1 d PDU A 2
C14Y C 0.711(2) 0.9851(12) 0.5703(15) 0.054(11) Uiso 0.382(7) 1 d PD A 2
H14Y H 0.7824 1.0138 0.6205 0.065 Uiso 0.382(7) 1 calc PR A 2
Cl4X Cl 0.1257(4) 0.5060(3) 0.0705(4) 0.0526(12) Uiso 0.600(12) 1 d PDU B 1
Cl5X Cl 0.2358(5) 0.4492(5) -0.0300(4) 0.0754(15) Uiso 0.600(12) 1 d PDU B 1
Cl6X Cl 0.2409(4) 0.4143(3) 0.1058(4) 0.0485(11) Uiso 0.600(12) 1 d PDU B 1
C24X C 0.2357(16) 0.4831(11) 0.0616(11) 0.050(7) Uiso 0.600(12) 1 d PD B 1
H24X H 0.3052 0.5326 0.0978 0.060 Uiso 0.600(12) 1 calc PR B 1
Cl4Y Cl 0.2594(8) 0.4866(8) -0.0086(6) 0.074(2) Uiso 0.400(12) 1 d PDU B 2
Cl5Y Cl 0.2279(7) 0.3979(5) 0.0816(6) 0.0546(17) Uiso 0.400(12) 1 d PDU B 2
Cl6Y Cl 0.1279(6) 0.5084(4) 0.0473(6) 0.0545(17) Uiso 0.400(12) 1 d PDU B 2
C24Y C 0.2493(19) 0.4919(13) 0.0790(14) 0.049(10) Uiso 0.400(12) 1 d PD B 2
H24Y H 0.3130 0.5371 0.1282 0.059 Uiso 0.400(12) 1 calc PR B 2
O21X O 0.9160(8) 1.0613(8) 0.5649(5) 0.068(4) Uiso 0.524(8) 1 d PD C 1
O22X O 1.0858(7) 1.1127(10) 0.6602(7) 0.083(4) Uiso 0.524(8) 1 d PDU C 1
O23X O 0.9469(10) 1.0779(10) 0.6867(6) 0.079(3) Uiso 0.524(8) 1 d PDU C 1
N24X N 0.9830(7) 1.0849(8) 0.6375(5) 0.040(3) Uiso 0.524(8) 1 d PDU C 1
O21Y O 0.9470(11) 1.0185(7) 0.6932(10) 0.076(4) Uiso 0.476(8) 1 d PDU C 2
O22Y O 1.0869(9) 1.0866(9) 0.6807(11) 0.077(4) Uiso 0.476(8) 1 d PDU C 2
O23Y O 0.9533(12) 1.1250(8) 0.6705(10) 0.078(4) Uiso 0.476(8) 1 d PDU C 2
N24Y N 0.9932(9) 1.0746(7) 0.6777(9) 0.044(4) Uiso 0.476(8) 1 d PDU C 2
O31S O 0.7525(6) 0.7757(5) 0.1831(5) 0.071(2) Uani 1 1 d . . .

loop_
_atom_site_aniso_label
_atom_site_aniso_U_11
_atom_site_aniso_U_22
_atom_site_aniso_U_33
_atom_site_aniso_U_23
_atom_site_aniso_U_13
_atom_site_aniso_U_12
Ir1 0.02428(17) 0.02481(17) 0.03147(18) 0.01042(14) 0.01402(14) 0.00630(13)
N111 0.027(4) 0.028(4) 0.040(4) 0.013(3) 0.014(3) 0.008(3)
C112 0.031(5) 0.027(4) 0.033(5) 0.006(4) 0.009(4) 0.005(4)
C113 0.042(5) 0.047(6) 0.038(5) 0.014(5) 0.009(5) 0.009(5)
C114 0.026(5) 0.056(6) 0.052(6) 0.008(5) 0.004(5) 0.000(4)
C115 0.036(5) 0.048(6) 0.049(6) 0.018(5) 0.020(5) 0.008(4)
C116 0.027(4) 0.032(4) 0.037(5) 0.012(4) 0.011(4) 0.004(4)
N121 0.045(4) 0.040(4) 0.039(4) 0.021(4) 0.022(4) 0.015(3)
N122 0.039(4) 0.029(4) 0.034(4) 0.012(3) 0.018(3) 0.008(3)
C123 0.043(5) 0.037(5) 0.036(5) 0.013(4) 0.013(4) 0.013(4)
C124 0.055(6) 0.050(6) 0.039(5) 0.022(5) 0.013(5) 0.016(5)
C125 0.072(7) 0.051(6) 0.035(5) 0.020(5) 0.029(5) 0.024(5)
C126 0.050(6) 0.037(5) 0.051(6) 0.023(5) 0.031(5) 0.010(4)
N131 0.055(5) 0.045(5) 0.061(6) 0.015(4) 0.016(5) 0.027(4)
C132 0.041(5) 0.042(5) 0.043(5) 0.011(5) 0.016(5) 0.024(4)
C133 0.046(6) 0.057(6) 0.054(6) 0.024(5) 0.024(5) 0.031(5)
C134 0.081(9) 0.101(10) 0.094(9) 0.063(8) 0.060(8) 0.065(8)
C135 0.092(10) 0.096(10) 0.069(8) 0.042(8) 0.048(8) 0.056(8)
C136 0.088(9) 0.074(8) 0.041(6) 0.020(6) 0.018(6) 0.050(7)
N141 0.067(6) 0.074(6) 0.078(7) 0.045(6) 0.050(6) 0.041(5)
N142 0.053(5) 0.045(4) 0.049(5) 0.019(4) 0.035(4) 0.021(4)
C143 0.032(5) 0.033(5) 0.065(7) 0.011(5) 0.025(5) 0.008(4)
C144 0.040(6) 0.059(7) 0.074(7) 0.033(6) 0.028(6) 0.019(5)
C145 0.043(6) 0.074(7) 0.092(9) 0.046(7) 0.045(6) 0.028(5)
C146 0.072(8) 0.095(9) 0.054(7) 0.043(7) 0.038(6) 0.047(7)
C151 0.053(6) 0.038(5) 0.039(5) 0.022(4) 0.031(5) 0.017(4)
C152 0.060(6) 0.040(5) 0.037(5) 0.008(4) 0.025(5) 0.017(5)
C153 0.074(8) 0.054(6) 0.056(6) 0.023(5) 0.043(6) 0.037(6)
C154 0.054(6) 0.068(7) 0.046(6) 0.037(6) 0.029(5) 0.027(6)
C155 0.059(7) 0.058(7) 0.061(7) 0.038(6) 0.035(6) 0.025(5)
C156 0.057(6) 0.050(6) 0.059(6) 0.027(5) 0.034(6) 0.025(5)
N211 0.028(4) 0.026(3) 0.029(4) 0.009(3) 0.013(3) 0.003(3)
C212 0.036(5) 0.028(4) 0.030(4) 0.015(4) 0.016(4) 0.012(4)
C213 0.033(5) 0.034(5) 0.044(5) 0.015(4) 0.018(4) 0.014(4)
C214 0.054(6) 0.040(5) 0.063(6) 0.015(5) 0.036(5) 0.028(5)
C215 0.037(5) 0.026(4) 0.055(6) 0.007(4) 0.023(5) 0.011(4)
C216 0.037(5) 0.029(4) 0.042(5) 0.009(4) 0.021(4) 0.008(4)
C221 0.030(4) 0.021(4) 0.030(4) 0.008(3) 0.018(4) 0.003(3)
C222 0.022(4) 0.035(4) 0.035(5) 0.016(4) 0.015(4) 0.009(3)
C223 0.026(4) 0.050(5) 0.037(5) 0.017(4) 0.016(4) 0.016(4)
C224 0.023(4) 0.036(5) 0.046(5) 0.010(4) 0.013(4) -0.001(4)
C225 0.036(5) 0.023(4) 0.058(6) 0.011(4) 0.023(5) 0.002(4)
C226 0.031(5) 0.035(5) 0.042(5) 0.015(4) 0.018(4) 0.008(4)
F227 0.029(3) 0.048(3) 0.054(3) 0.013(3) 0.015(2) 0.015(2)
F228 0.042(3) 0.027(3) 0.079(4) 0.002(3) 0.016(3) -0.004(2)
F229 0.036(3) 0.024(3) 0.084(4) 0.011(3) 0.023(3) 0.011(2)
N311 0.031(4) 0.028(4) 0.035(4) 0.010(3) 0.016(3) 0.004(3)
C312 0.035(5) 0.026(4) 0.046(5) 0.012(4) 0.025(4) 0.009(4)
C313 0.035(5) 0.045(5) 0.048(6) 0.007(5) 0.019(5) 0.007(4)
C314 0.047(6) 0.042(6) 0.071(7) 0.018(5) 0.025(6) 0.019(5)
C315 0.052(6) 0.040(5) 0.057(6) 0.022(5) 0.028(5) 0.022(5)
C316 0.042(5) 0.035(5) 0.057(6) 0.023(5) 0.027(5) 0.020(4)
C321 0.023(4) 0.023(4) 0.032(4) 0.002(3) 0.009(4) 0.000(3)
C322 0.029(4) 0.032(4) 0.021(4) 0.002(3) 0.010(4) -0.004(3)
C323 0.038(5) 0.032(5) 0.041(5) 0.006(4) 0.021(4) 0.003(4)
C324 0.042(5) 0.056(6) 0.035(5) 0.017(5) 0.020(4) -0.003(5)
C325 0.036(5) 0.043(5) 0.035(5) 0.021(4) 0.014(4) 0.002(4)
C326 0.029(4) 0.033(4) 0.036(5) 0.012(4) 0.015(4) 0.008(4)
F327 0.073(4) 0.054(3) 0.044(3) 0.010(3) 0.039(3) 0.015(3)
F328 0.058(3) 0.056(3) 0.052(3) 0.034(3) 0.024(3) 0.012(3)
F329 0.055(3) 0.054(3) 0.055(3) 0.032(3) 0.030(3) 0.030(3)
Ir2 0.02327(18) 0.02987(19) 0.0490(2) 0.02149(17) 0.01381(16) 0.00744(14)
N411 0.024(4) 0.033(4) 0.044(4) 0.020(3) 0.012(3) 0.008(3)
C412 0.028(5) 0.049(5) 0.052(6) 0.034(5) 0.018(4) 0.012(4)
C413 0.025(5) 0.058(6) 0.045(5) 0.025(5) 0.009(4) 0.007(4)
C414 0.023(4) 0.043(5) 0.049(6) 0.020(5) 0.014(4) 0.008(4)
C415 0.027(4) 0.040(5) 0.046(5) 0.022(4) 0.020(4) 0.012(4)
C416 0.035(5) 0.036(5) 0.039(5) 0.019(4) 0.018(4) 0.012(4)
N421 0.060(3) 0.062(3) 0.061(3) 0.0336(17) 0.0264(17) 0.0200(15)
N422 0.045(2) 0.046(2) 0.048(2) 0.0250(16) 0.0200(16) 0.0153(14)
C423 0.048(3) 0.050(3) 0.049(3) 0.0242(17) 0.0216(17) 0.0180(16)
C424 0.067(3) 0.069(3) 0.066(3) 0.0321(19) 0.031(2) 0.0245(18)
C425 0.076(4) 0.078(4) 0.075(4) 0.037(2) 0.035(2) 0.0278(19)
C426 0.057(3) 0.058(3) 0.058(3) 0.0291(18) 0.0258(18) 0.0209(17)
N431 0.053(5) 0.043(5) 0.056(5) 0.021(4) 0.028(5) 0.014(4)
C432 0.035(5) 0.032(4) 0.045(5) 0.008(4) 0.025(4) 0.011(4)
C433 0.035(5) 0.049(6) 0.066(7) 0.029(5) 0.024(5) 0.020(4)
C434 0.044(6) 0.077(8) 0.070(7) 0.040(6) 0.039(6) 0.023(5)
C435 0.051(6) 0.057(6) 0.048(6) 0.026(5) 0.019(5) 0.026(5)
C436 0.038(5) 0.046(6) 0.057(6) 0.015(5) 0.020(5) 0.013(4)
N441 0.049(5) 0.052(5) 0.050(5) 0.020(4) 0.029(4) 0.011(4)
N442 0.044(5) 0.044(4) 0.044(5) 0.014(4) 0.028(4) 0.006(4)
C443 0.039(5) 0.036(5) 0.055(6) 0.009(4) 0.030(5) 0.009(4)
C444 0.039(5) 0.044(5) 0.068(7) 0.021(5) 0.033(5) 0.011(4)
C445 0.050(6) 0.038(5) 0.061(7) 0.017(5) 0.036(6) 0.013(4)
C446 0.059(7) 0.056(6) 0.046(6) 0.008(5) 0.027(6) 0.007(5)
C451 0.037(5) 0.063(7) 0.059(6) 0.044(6) 0.020(5) 0.003(5)
C452 0.039(6) 0.085(9) 0.060(7) 0.045(7) 0.014(6) 0.002(6)
C453 0.054(7) 0.060(7) 0.042(6) 0.018(5) 0.012(6) -0.017(6)
C454 0.044(6) 0.059(6) 0.041(5) 0.025(5) 0.019(5) 0.002(5)
C455 0.036(5) 0.055(6) 0.040(5) 0.027(5) 0.016(4) 0.005(5)
C456 0.034(5) 0.060(6) 0.049(6) 0.034(5) 0.013(5) 0.004(5)
N511 0.029(4) 0.040(4) 0.032(4) 0.019(3) 0.016(3) 0.005(3)
C512 0.022(4) 0.031(4) 0.029(4) 0.014(4) 0.009(3) 0.005(3)
C513 0.031(5) 0.038(5) 0.036(5) 0.018(4) 0.016(4) 0.007(4)
C514 0.037(5) 0.039(5) 0.039(5) 0.017(4) 0.022(4) 0.014(4)
C515 0.033(5) 0.028(4) 0.035(5) 0.007(4) 0.014(4) 0.000(4)
C516 0.024(4) 0.038(5) 0.035(5) 0.015(4) 0.013(4) 0.003(4)
C521 0.041(5) 0.034(5) 0.052(5) 0.030(4) 0.026(4) 0.021(4)
C522 0.032(4) 0.027(4) 0.042(5) 0.021(4) 0.019(4) 0.008(3)
C523 0.032(4) 0.034(5) 0.039(5) 0.018(4) 0.017(4) 0.014(4)
C524 0.020(4) 0.035(5) 0.048(5) 0.021(4) 0.016(4) 0.005(3)
C525 0.032(5) 0.028(4) 0.045(5) 0.014(4) 0.019(4) 0.006(4)
C526 0.027(4) 0.026(4) 0.058(6) 0.019(4) 0.018(4) 0.008(4)
F527 0.026(2) 0.042(3) 0.051(3) 0.012(2) 0.014(2) 0.012(2)
F528 0.036(3) 0.031(3) 0.064(4) 0.012(3) 0.019(3) 0.006(2)
F529 0.033(3) 0.032(3) 0.080(4) 0.020(3) 0.024(3) 0.013(2)
N611 0.057(3) 0.056(3) 0.064(3) 0.0261(17) 0.0243(17) 0.0248(16)
C612 0.056(3) 0.058(3) 0.063(3) 0.0201(18) 0.0286(19) 0.0263(18)
C613 0.080(4) 0.080(4) 0.084(4) 0.031(2) 0.038(2) 0.036(2)
C614 0.107(5) 0.108(5) 0.110(5) 0.044(3) 0.050(3) 0.045(3)
C615 0.087(4) 0.085(4) 0.092(4) 0.038(2) 0.038(2) 0.039(2)
C616 0.079(4) 0.080(4) 0.083(4) 0.034(2) 0.036(2) 0.034(2)
C621 0.036(2) 0.038(2) 0.039(2) 0.0123(15) 0.0194(16) 0.0149(15)
C622 0.045(3) 0.047(3) 0.050(3) 0.0164(17) 0.0231(18) 0.0201(16)
C623 0.055(3) 0.060(3) 0.059(3) 0.0180(17) 0.0318(19) 0.0228(17)
C624 0.058(3) 0.063(3) 0.059(3) 0.0231(18) 0.0321(19) 0.0204(17)
C625 0.044(3) 0.047(3) 0.046(3) 0.0177(17) 0.0228(17) 0.0166(16)
C626 0.036(2) 0.037(2) 0.035(2) 0.0142(16) 0.0176(16) 0.0140(15)
F627 0.077(3) 0.082(3) 0.088(3) 0.007(2) 0.059(3) 0.026(2)
F628 0.058(3) 0.069(3) 0.051(2) 0.032(2) 0.027(2) 0.0123(19)
F629 0.049(2) 0.046(2) 0.042(2) 0.0210(18) 0.0239(18) 0.0240(17)
O11 0.053(4) 0.048(4) 0.071(5) 0.012(4) 0.024(4) 0.017(4)
O12 0.051(5) 0.153(9) 0.134(8) 0.108(8) 0.043(5) 0.032(5)
O13 0.068(5) 0.070(5) 0.090(6) 0.047(5) 0.044(5) 0.038(4)
N14 0.023(4) 0.062(5) 0.031(4) 0.018(4) 0.013(3) 0.013(4)
O31S 0.062(5) 0.079(5) 0.082(6) 0.043(5) 0.037(4) 0.028(4)

loop_
_atom_type_symbol
_atom_type_description
_atom_type_scat_dispersion_real
_atom_type_scat_dispersion_imag
_atom_type_scat_source
C C 0.0033 0.0016 'International Tables Vol C Tables 4.2.6.8 and 6.1.1.4'
H H 0.0000 0.0000 'International Tables Vol C Tables 4.2.6.8 and 6.1.1.4'
N N 0.0061 0.0033 'International Tables Vol C Tables 4.2.6.8 and 6.1.1.4'
O O 0.0106 0.0060 'International Tables Vol C Tables 4.2.6.8 and 6.1.1.4'
F F 0.0171 0.0103 'International Tables Vol C Tables 4.2.6.8 and 6.1.1.4'
Ir Ir -1.4442 7.9887 'International Tables Vol C Tables 4.2.6.8 and 6.1.1.4'
Cl Cl 0.1484 0.1585 'International Tables Vol C Tables 4.2.6.8 and 6.1.1.4'

loop_
_geom_angle_atom_site_label_1
_geom_angle_atom_site_label_2
_geom_angle_atom_site_label_3
_geom_angle
C321 Ir1 N311 79.5(3)
C321 Ir1 C221 87.1(3)
N311 Ir1 C221 96.4(3)
C321 Ir1 N211 99.1(3)
N311 Ir1 N211 175.6(3)
C221 Ir1 N211 79.4(3)
C321 Ir1 N111 93.5(3)
N311 Ir1 N111 86.6(3)
C221 Ir1 N111 177.0(3)
N211 Ir1 N111 97.7(3)
C321 Ir1 N122 168.9(3)
N311 Ir1 N122 95.5(3)
C221 Ir1 N122 103.5(3)
N211 Ir1 N122 86.6(3)
N111 Ir1 N122 76.2(2)
C116 N111 C112 118.5(7)
C116 N111 Ir1 125.2(6)
C112 N111 Ir1 116.2(5)
N111 C112 C113 121.7(7)
N111 C112 C123 114.9(7)
C113 C112 C123 123.3(8)
C112 C113 C114 119.6(9)
C112 C113 H113 120.2
C114 C113 H113 120.2
C115 C114 C113 117.9(8)
C115 C114 H114 121.0
C113 C114 H114 121.0
C116 C115 C114 120.2(8)
C116 C115 H115 119.9
C114 C115 H115 119.9
N111 C116 C115 122.1(8)
N111 C116 H116 119.0
C115 C116 H116 119.0
N122 N121 C125 109.8(7)
N122 N121 C126 123.4(7)
C125 N121 C126 126.8(7)
C123 N122 N121 106.9(7)
C123 N122 Ir1 114.9(5)
N121 N122 Ir1 138.2(5)
N122 C123 C124 110.1(8)
N122 C123 C112 117.8(7)
C124 C123 C112 132.1(8)
C125 C124 C123 105.1(8)
C125 C124 H124 127.4
C123 C124 H124 127.4
N121 C125 C124 108.1(7)
N121 C125 H125 126.0
C124 C125 H125 126.0
N121 C126 C151 114.8(7)
N121 C126 H12A 108.6
C151 C126 H12A 108.6
N121 C126 H12B 108.6
C151 C126 H12B 108.6
H12A C126 H12B 107.5
C132 N131 C136 120.0
C143 C132 N131 115.7(5)
C143 C132 C133 124.3(5)
N131 C132 C133 120.0
C132 C133 C134 120.0
C132 C133 H133 120.0
C134 C133 H133 120.0
C135 C134 C133 120.0
C135 C134 H134 120.0
C133 C134 H134 120.0
C134 C135 C136 120.0
C134 C135 H135 120.0
C136 C135 H135 120.0
C135 C136 N131 120.0
C135 C136 H136 120.0
N131 C136 H136 120.0
C146 N141 N142 122.4(6)
C146 N141 C145 129.5(6)
N142 N141 C145 108.0
N141 N142 C143 108.0
C132 C143 C144 131.3(5)
C132 C143 N142 120.7(5)
C144 C143 N142 108.0
C145 C144 C143 108.0
C145 C144 H144 126.0
C143 C144 H144 126.0
C144 C145 N141 108.0
C144 C145 H145 126.0
N141 C145 H145 126.0
N141 C146 C154 114.3(8)
N141 C146 H14A 108.7
C154 C146 H14A 108.7
N141 C146 H14B 108.7
C154 C146 H14B 108.7
H14A C146 H14B 107.6
C156 C151 C152 119.4(9)
C156 C151 C126 118.3(8)
C152 C151 C126 122.2(9)
C151 C152 C153 118.1(10)
C151 C152 H152 120.9
C153 C152 H152 120.9
C154 C153 C152 121.9(10)
C154 C153 H153 119.1
C152 C153 H153 119.1
C153 C154 C155 118.8(10)
C153 C154 C146 120.8(10)
C155 C154 C146 120.4(10)
C154 C155 C156 121.0(10)
C154 C155 H155 119.5
C156 C155 H155 119.5
C151 C156 C155 120.8(10)
C151 C156 H156 119.6
C155 C156 H156 119.6
C216 N211 C212 118.6(7)
C216 N211 Ir1 123.7(6)
C212 N211 Ir1 117.6(5)
N211 C212 C213 120.4(7)
N211 C212 C222 112.8(7)
C213 C212 C222 126.7(7)
C214 C213 C212 120.6(8)
C214 C213 H213 119.7
C212 C213 H213 119.7
C213 C214 C215 119.5(8)
C213 C214 H214 120.2
C215 C214 H214 120.2
C214 C215 C216 118.0(8)
C214 C215 H215 121.0
C216 C215 H215 121.0
N211 C216 C215 122.8(8)
N211 C216 H216 118.6
C215 C216 H216 118.6
C226 C221 C222 116.3(7)
C226 C221 Ir1 128.8(6)
C222 C221 Ir1 114.7(5)
C223 C222 C221 119.9(8)
C223 C222 C212 125.0(7)
C221 C222 C212 115.1(7)
F227 C223 C222 121.1(8)
F227 C223 C224 115.8(7)
C222 C223 C224 123.0(8)
C225 C224 C223 116.5(8)
C225 C224 H224 121.7
C223 C224 H224 121.7
F228 C225 C224 118.5(8)
F228 C225 C226 119.2(8)
C224 C225 C226 122.3(8)
F229 C226 C225 116.6(8)
F229 C226 C221 121.3(7)
C225 C226 C221 122.0(8)
C316 N311 C312 118.9(7)
C316 N311 Ir1 123.4(6)
C312 N311 Ir1 117.5(5)
N311 C312 C313 120.4(8)
N311 C312 C322 112.1(7)
C313 C312 C322 127.5(8)
C314 C313 C312 119.2(9)
C314 C313 H313 120.4
C312 C313 H313 120.4
C315 C314 C313 120.1(9)
C315 C314 H314 120.0
C313 C314 H314 120.0
C314 C315 C316 118.9(9)
C314 C315 H315 120.5
C316 C315 H315 120.5
N311 C316 C315 122.4(9)
N311 C316 H316 118.8
C315 C316 H316 118.8
C326 C321 C322 116.9(7)
C326 C321 Ir1 127.5(6)
C322 C321 Ir1 115.5(6)
C321 C322 C323 119.5(8)
C321 C322 C312 115.1(7)
C323 C322 C312 125.4(8)
C324 C323 F327 116.7(8)
C324 C323 C322 122.9(9)
F327 C323 C322 120.4(8)
C323 C324 C325 117.8(8)
C323 C324 H324 121.1
C325 C324 H324 121.1
F328 C325 C324 119.7(7)
F328 C325 C326 119.6(8)
C324 C325 C326 120.7(8)
F329 C326 C325 115.7(8)
F329 C326 C321 122.0(7)
C325 C326 C321 122.3(8)
C521 Ir2 N511 79.9(3)
C521 Ir2 C621 85.4(2)
N511 Ir2 C621 98.72(19)
C521 Ir2 N611 97.1(3)
N511 Ir2 N611 176.3(2)
C621 Ir2 N611 78.78(11)
C521 Ir2 N422 104.7(3)
N511 Ir2 N422 88.1(3)
C621 Ir2 N422 168.8(2)
N611 Ir2 N422 94.8(2)
C521 Ir2 N411 176.6(3)
N511 Ir2 N411 96.9(3)
C621 Ir2 N411 94.2(2)
N611 Ir2 N411 86.0(2)
N422 Ir2 N411 76.0(3)
C416 N411 C412 118.6(7)
C416 N411 Ir2 125.2(6)
C412 N411 Ir2 116.1(5)
N411 C412 C413 121.3(7)
N411 C412 C423 115.4(7)
C413 C412 C423 123.3(8)
C414 C413 C412 119.4(8)
C414 C413 H413 120.3
C412 C413 H413 120.3
C415 C414 C413 118.6(8)
C415 C414 H414 120.7
C413 C414 H414 120.7
C414 C415 C416 120.2(7)
C414 C415 H415 119.9
C416 C415 H415 119.9
N411 C416 C415 121.8(8)
N411 C416 H416 119.1
C415 C416 H416 119.1
C425 N421 N422 111.4(9)
C425 N421 C426 126.5(9)
N422 N421 C426 121.6(8)
N421 N422 C423 104.5(7)
N421 N422 Ir2 138.6(6)
C423 N422 Ir2 116.1(6)
N422 C423 C424 111.5(8)
N422 C423 C412 116.2(8)
C424 C423 C412 132.3(9)
C423 C424 C425 104.4(10)
C423 C424 H424 127.8
C425 C424 H424 127.8
N421 C425 C424 108.3(10)
N421 C425 H425 125.9
C424 C425 H425 125.9
N421 C426 C451 112.2(8)
N421 C426 H42A 109.2
C451 C426 H42A 109.2
N421 C426 H42B 109.2
C451 C426 H42B 109.2
H42A C426 H42B 107.9
C432 N431 C436 117.2(8)
N431 C432 C433 122.4(9)
N431 C432 C443 116.0(7)
C433 C432 C443 121.5(8)
C432 C433 C434 119.0(9)
C432 C433 H433 120.5
C434 C433 H433 120.5
C435 C434 C433 119.5(8)
C435 C434 H434 120.2
C433 C434 H434 120.2
C434 C435 C436 117.5(9)
C434 C435 H435 121.3
C436 C435 H435 121.3
N431 C436 C435 124.3(9)
N431 C436 H436 117.8
C435 C436 H436 117.8
C445 N441 N442 113.5(8)
C445 N441 C446 127.9(8)
N442 N441 C446 118.3(7)
C443 N442 N441 104.6(7)
N442 C443 C444 110.5(9)
N442 C443 C432 120.4(7)
C444 C443 C432 129.0(9)
C445 C444 C443 104.8(8)
C445 C444 H444 127.6
C443 C444 H444 127.6
N441 C445 C444 106.6(8)
N441 C445 H445 126.7
C444 C445 H445 126.7
N441 C446 C454 113.3(8)
N441 C446 H44A 108.9
C454 C446 H44A 108.9
N441 C446 H44B 108.9
C454 C446 H44B 108.9
H44A C446 H44B 107.7
C456 C451 C452 118.5(11)
C456 C451 C426 119.5(10)
C452 C451 C426 122.0(9)
C453 C452 C451 119.3(10)
C453 C452 H452 120.3
C451 C452 H452 120.3
C452 C453 C454 123.7(11)
C452 C453 H453 118.2
C454 C453 H453 118.2
C455 C454 C453 116.4(11)
C455 C454 C446 123.0(9)
C453 C454 C446 120.6(10)
C454 C455 C456 120.8(9)
C454 C455 H455 119.6
C456 C455 H455 119.6
C455 C456 C451 121.2(10)
C455 C456 H456 119.4
C451 C456 H456 119.4
C516 N511 C512 118.7(7)
C516 N511 Ir2 124.2(5)
C512 N511 Ir2 117.0(5)
N511 C512 C513 120.5(7)
N511 C512 C522 113.0(7)
C513 C512 C522 126.6(7)
C514 C513 C512 120.3(8)
C514 C513 H513 119.8
C512 C513 H513 119.8
C513 C514 C515 118.8(8)
C513 C514 H514 120.6
C515 C514 H514 120.6
C516 C515 C514 119.3(8)
C516 C515 H515 120.3
C514 C515 H515 120.3
N511 C516 C515 122.4(7)
N511 C516 H516 118.8
C515 C516 H516 118.8
C526 C521 C522 116.4(8)
C526 C521 Ir2 129.1(6)
C522 C521 Ir2 114.2(6)
C523 C522 C521 119.5(8)
C523 C522 C512 124.9(7)
C521 C522 C512 115.5(7)
F527 C523 C524 117.0(7)
F527 C523 C522 120.3(7)
C524 C523 C522 122.8(8)
C525 C524 C523 116.9(7)
C525 C524 H524 121.5
C523 C524 H524 121.5
F528 C525 C524 119.2(7)
F528 C525 C526 118.4(8)
C524 C525 C526 122.3(8)
F529 C526 C525 116.9(7)
F529 C526 C521 121.1(7)
C525 C526 C521 122.1(8)
C612 N611 C616 120.0
C612 N611 Ir2 115.52(10)
C616 N611 Ir2 124.48(10)
N611 C612 C613 120.0
N611 C612 C622 113.9
C613 C612 C622 126.0
C614 C613 C612 120.0
C614 C613 H613 120.0
C612 C613 H613 120.0
C615 C614 C613 120.0
C615 C614 H614 120.0
C613 C614 H614 120.0
C616 C615 C614 120.0
C616 C615 H615 120.0
C614 C615 H615 120.0
C615 C616 N611 120.0
C615 C616 H616 120.0
N611 C616 H616 120.0
C626 C621 C622 120.0
C626 C621 Ir2 126.00(13)
C622 C621 Ir2 113.98(13)
C621 C622 C623 120.0
C621 C622 C612 117.5
C623 C622 C612 122.3
F627 C623 C624 115.8(4)
F627 C623 C622 124.1(4)
C624 C623 C622 120.0
C623 C624 C625 120.0
C623 C624 H624 120.0
C625 C624 H624 120.0
F628 C625 C626 119.9(4)
F628 C625 C624 120.1(4)
C626 C625 C624 120.0
F629 C626 C621 123.3(3)
F629 C626 C625 116.7(3)
C621 C626 C625 120.0
O12 N14 O13 126.2(9)
O12 N14 O11 117.1(9)
O13 N14 O11 116.6(7)
Cl1X C14X Cl3X 110.2(9)
Cl1X C14X Cl2X 112.7(9)
Cl3X C14X Cl2X 106.2(7)
Cl1X C14X H14X 109.2
Cl3X C14X H14X 109.2
Cl2X C14X H14X 109.2
Cl1Y C14Y Cl3Y 108.3(12)
Cl1Y C14Y Cl2Y 103.3(11)
Cl3Y C14Y Cl2Y 113.6(13)
Cl1Y C14Y H14Y 110.5
Cl3Y C14Y H14Y 110.5
Cl2Y C14Y H14Y 110.5
Cl5X C24X Cl6X 111.8(9)
Cl5X C24X Cl4X 121.6(11)
Cl6X C24X Cl4X 102.7(7)
Cl5X C24X H24X 106.6
Cl6X C24X H24X 106.6
Cl4X C24X H24X 106.6
Cl4Y C24Y Cl5Y 107.3(12)
Cl4Y C24Y Cl6Y 92.9(10)
Cl5Y C24Y Cl6Y 114.0(13)
Cl4Y C24Y H24Y 113.6
Cl5Y C24Y H24Y 113.6
Cl6Y C24Y H24Y 113.6
O23X N24X O21X 120.01(18)
O23X N24X O22X 120.04(18)
O21X N24X O22X 119.90(18)
O23Y N24Y O22Y 119.8(2)
O23Y N24Y O21Y 119.7(2)
O22Y N24Y O21Y 119.7(2)

loop_
_geom_bond_atom_site_label_1
_geom_bond_atom_site_label_2
_geom_bond_distance
Ir1 C321 2.005(8)
Ir1 N311 2.013(7)
Ir1 C221 2.034(7)
Ir1 N211 2.035(7)
Ir1 N111 2.139(6)
Ir1 N122 2.146(6)
N111 C116 1.341(9)
N111 C112 1.353(10)
C112 C113 1.373(12)
C112 C123 1.447(11)
C113 C114 1.394(13)
C113 H113 0.9500
C114 C115 1.373(13)
C114 H114 0.9500
C115 C116 1.372(12)
C115 H115 0.9500
C116 H116 0.9500
N121 N122 1.348(8)
N121 C125 1.363(11)
N121 C126 1.445(11)
N122 C123 1.340(11)
C123 C124 1.398(12)
C124 C125 1.371(13)
C124 H124 0.9500
C125 H125 0.9500
C126 C151 1.513(12)
C126 H12A 0.9900
C126 H12B 0.9900
N131 C132 1.3900
N131 C136 1.3900
C132 C143 1.328(6)
C132 C133 1.3900
C133 C134 1.3900
C133 H133 0.9500
C134 C135 1.3900
C134 H134 0.9500
C135 C136 1.3900
C135 H135 0.9500
C136 H136 0.9500
N141 C146 1.356(11)
N141 N142 1.4200
N141 C145 1.4200
N142 C143 1.4200
C143 C144 1.4200
C144 C145 1.4200
C144 H144 0.9500
C145 H145 0.9500
C146 C154 1.510(14)
C146 H14A 0.9900
C146 H14B 0.9900
C151 C156 1.379(13)
C151 C152 1.383(12)
C152 C153 1.428(13)
C152 H152 0.9500
C153 C154 1.354(14)
C153 H153 0.9500
C154 C155 1.370(14)
C155 C156 1.385(13)
C155 H155 0.9500
C156 H156 0.9500
N211 C216 1.341(10)
N211 C212 1.367(10)
C212 C213 1.373(11)
C212 C222 1.468(11)
C213 C214 1.364(12)
C213 H213 0.9500
C214 C215 1.381(12)
C214 H214 0.9500
C215 C216 1.383(11)
C215 H215 0.9500
C216 H216 0.9500
C221 C226 1.398(11)
C221 C222 1.404(11)
C222 C223 1.371(11)
C223 F227 1.352(9)
C223 C224 1.393(12)
C224 C225 1.353(12)
C224 H224 0.9500
C225 F228 1.351(9)
C225 C226 1.365(12)
C226 F229 1.350(10)
N311 C316 1.348(10)
N311 C312 1.375(10)
C312 C313 1.389(12)
C312 C322 1.463(12)
C313 C314 1.386(13)
C313 H313 0.9500
C314 C315 1.370(13)
C314 H314 0.9500
C315 C316 1.377(12)
C315 H315 0.9500
C316 H316 0.9500
C321 C326 1.387(11)
C321 C322 1.392(11)
C322 C323 1.395(11)
C323 C324 1.357(13)
C323 F327 1.359(10)
C324 C325 1.373(13)
C324 H324 0.9500
C325 F328 1.357(10)
C325 C326 1.377(11)
C326 F329 1.351(9)
Ir2 C521 2.021(8)
Ir2 N511 2.034(7)
Ir2 C621 2.048(3)
Ir2 N611 2.063(4)
Ir2 N422 2.112(7)
Ir2 N411 2.147(6)
N411 C416 1.338(9)
N411 C412 1.351(10)
C412 C413 1.385(12)
C412 C423 1.437(11)
C413 C414 1.383(11)
C413 H413 0.9500
C414 C415 1.355(11)
C414 H414 0.9500
C415 C416 1.379(11)
C415 H415 0.9500
C416 H416 0.9500
N421 C425 1.341(14)
N421 N422 1.366(10)
N421 C426 1.459(12)
N422 C423 1.369(12)
C423 C424 1.387(13)
C424 C425 1.396(15)
C424 H424 0.9500
C425 H425 0.9500
C426 C451 1.511(14)
C426 H42A 0.9900
C426 H42B 0.9900
N431 C432 1.337(11)
N431 C436 1.345(12)
C432 C433 1.382(11)
C432 C443 1.454(12)
C433 C434 1.387(13)
C433 H433 0.9500
C434 C435 1.374(13)
C434 H434 0.9500
C435 C436 1.379(12)
C435 H435 0.9500
C436 H436 0.9500
N441 C445 1.328(11)
N441 N442 1.354(10)
N441 C446 1.458(13)
N442 C443 1.334(12)
C443 C444 1.422(11)
C444 C445 1.381(13)
C444 H444 0.9500
C445 H445 0.9500
C446 C454 1.496(15)
C446 H44A 0.9900
C446 H44B 0.9900
C451 C456 1.388(13)
C451 C452 1.389(15)
C452 C453 1.353(16)
C452 H452 0.9500
C453 C454 1.402(14)
C453 H453 0.9500
C454 C455 1.380(13)
C455 C456 1.385(14)
C455 H455 0.9500
C456 H456 0.9500
N511 C516 1.343(10)
N511 C512 1.364(10)
C512 C513 1.385(11)
C512 C522 1.466(11)
C513 C514 1.369(11)
C513 H513 0.9500
C514 C515 1.381(11)
C514 H514 0.9500
C515 C516 1.372(12)
C515 H515 0.9500
C516 H516 0.9500
C521 C526 1.398(11)
C521 C522 1.404(11)
C522 C523 1.402(11)
C523 F527 1.353(9)
C523 C524 1.378(11)
C524 C525 1.359(12)
C524 H524 0.9500
C525 F528 1.349(9)
C525 C526 1.372(11)
C526 F529 1.351(9)
N611 C612 1.3900
N611 C616 1.3900
C612 C613 1.3900
C612 C622 1.3998
C613 C614 1.3900
C613 H613 0.9500
C614 C615 1.3900
C614 H614 0.9500
C615 C616 1.3900
C615 H615 0.9500
C616 H616 0.9500
C621 C626 1.3900
C621 C622 1.3900
C622 C623 1.3900
C623 F627 1.312(7)
C623 C624 1.3900
C624 C625 1.3901
C624 H624 0.9500
C625 F628 1.321(7)
C625 C626 1.3900
C626 F629 1.302(6)
O11 N14 1.301(10)
O12 N14 1.193(9)
O13 N14 1.215(10)
Cl1X C14X 1.749(15)
Cl2X C14X 1.785(13)
Cl3X C14X 1.753(13)
C14X H14X 1.0000
Cl1Y C14Y 1.766(18)
Cl2Y C14Y 1.772(18)
Cl3Y C14Y 1.768(18)
C14Y H14Y 1.0000
Cl4X C24X 1.798(14)
Cl5X C24X 1.744(15)
Cl6X C24X 1.776(14)
C24X H24X 1.0000
Cl4Y C24Y 1.761(18)
Cl5Y C24Y 1.766(17)
Cl6Y C24Y 1.775(18)
C24Y H24Y 1.0000
O21X N24X 1.269(2)
O22X N24X 1.269(2)
O23X N24X 1.268(2)
O21Y N24Y 1.270(2)
O22Y N24Y 1.269(2)
O23Y N24Y 1.269(2)

loop_
_geom_torsion_atom_site_label_1
_geom_torsion_atom_site_label_2
_geom_torsion_atom_site_label_3
_geom_torsion_atom_site_label_4
_geom_torsion
C321 Ir1 N111 C116 2.0(7)
N311 Ir1 N111 C116 81.3(7)
C221 Ir1 N111 C116 -99(5)
N211 Ir1 N111 C116 -97.7(7)
N122 Ir1 N111 C116 177.8(7)
C321 Ir1 N111 C112 -174.2(6)
N311 Ir1 N111 C112 -94.9(6)
C221 Ir1 N111 C112 85(5)
N211 Ir1 N111 C112 86.2(6)
N122 Ir1 N111 C112 1.6(6)
C116 N111 C112 C113 1.0(13)
Ir1 N111 C112 C113 177.5(7)
C116 N111 C112 C123 -178.4(8)
Ir1 N111 C112 C123 -2.0(10)
N111 C112 C113 C114 -1.5(15)
C123 C112 C113 C114 177.8(9)
C112 C113 C114 C115 0.8(16)
C113 C114 C115 C116 0.4(16)
C112 N111 C116 C115 0.3(13)
Ir1 N111 C116 C115 -175.8(7)
C114 C115 C116 N111 -1.0(15)
C125 N121 N122 C123 -0.7(10)
C126 N121 N122 C123 179.9(8)
C125 N121 N122 Ir1 177.9(7)
C126 N121 N122 Ir1 -1.6(13)
C321 Ir1 N122 C123 21.3(18)
N311 Ir1 N122 C123 84.2(6)
C221 Ir1 N122 C123 -177.9(6)
N211 Ir1 N122 C123 -99.7(6)
N111 Ir1 N122 C123 -0.9(6)
C321 Ir1 N122 N121 -157.2(13)
N311 Ir1 N122 N121 -94.3(8)
C221 Ir1 N122 N121 3.6(9)
N211 Ir1 N122 N121 81.8(8)
N111 Ir1 N122 N121 -179.5(9)
N121 N122 C123 C124 0.0(10)
Ir1 N122 C123 C124 -178.9(6)
N121 N122 C123 C112 179.2(8)
Ir1 N122 C123 C112 0.2(10)
N111 C112 C123 N122 1.2(12)
C113 C112 C123 N122 -178.3(9)
N111 C112 C123 C124 -179.9(10)
C113 C112 C123 C124 0.7(17)
N122 C123 C124 C125 0.6(11)
C112 C123 C124 C125 -178.4(10)
N122 N121 C125 C124 1.1(11)
C126 N121 C125 C124 -179.5(9)
C123 C124 C125 N121 -1.0(11)
N122 N121 C126 C151 -90.1(10)
C125 N121 C126 C151 90.6(11)
C136 N131 C132 C143 -179.8(6)
C136 N131 C132 C133 0.0
C143 C132 C133 C134 179.8(7)
N131 C132 C133 C134 0.0
C132 C133 C134 C135 0.0
C133 C134 C135 C136 0.0
C134 C135 C136 N131 0.0
C132 N131 C136 C135 0.0
C146 N141 N142 C143 177.3(9)
C145 N141 N142 C143 0.0
N131 C132 C143 C144 1.4(8)
C133 C132 C143 C144 -178.4(5)
N131 C132 C143 N142 -179.9(4)
C133 C132 C143 N142 0.3(8)
N141 N142 C143 C132 -179.0(7)
N141 N142 C143 C144 0.0
C132 C143 C144 C145 178.8(8)
N142 C143 C144 C145 0.0
C143 C144 C145 N141 0.0
C146 N141 C145 C144 -177.0(9)
N142 N141 C145 C144 0.0
N142 N141 C146 C154 -65.0(12)
C145 N141 C146 C154 111.6(9)
N121 C126 C151 C156 162.9(7)
N121 C126 C151 C152 -17.8(11)
C156 C151 C152 C153 0.0(12)
C126 C151 C152 C153 -179.3(7)
C151 C152 C153 C154 0.7(13)
C152 C153 C154 C155 0.0(13)
C152 C153 C154 C146 178.0(8)
N141 C146 C154 C153 133.0(10)
N141 C146 C154 C155 -49.0(12)
C153 C154 C155 C156 -1.4(13)
C146 C154 C155 C156 -179.4(8)
C152 C151 C156 C155 -1.4(13)
C126 C151 C156 C155 177.9(8)
C154 C155 C156 C151 2.1(13)
C321 Ir1 N211 C216 -100.4(6)
N311 Ir1 N211 C216 -172(3)
C221 Ir1 N211 C216 174.3(6)
N111 Ir1 N211 C216 -5.6(6)
N122 Ir1 N211 C216 69.9(6)
C321 Ir1 N211 C212 84.0(5)
N311 Ir1 N211 C212 13(3)
C221 Ir1 N211 C212 -1.3(5)
N111 Ir1 N211 C212 178.8(5)
N122 Ir1 N211 C212 -105.7(5)
C216 N211 C212 C213 -0.9(10)
Ir1 N211 C212 C213 175.0(6)
C216 N211 C212 C222 -178.3(6)
Ir1 N211 C212 C222 -2.4(8)
N211 C212 C213 C214 0.9(12)
C222 C212 C213 C214 178.0(8)
C212 C213 C214 C215 -0.3(13)
C213 C214 C215 C216 -0.4(14)
C212 N211 C216 C215 0.2(11)
Ir1 N211 C216 C215 -175.4(6)
C214 C215 C216 N211 0.4(13)
C321 Ir1 C221 C226 78.8(7)
N311 Ir1 C221 C226 -0.3(7)
N211 Ir1 C221 C226 178.6(7)
N111 Ir1 C221 C226 -180(100)
N122 Ir1 C221 C226 -97.5(7)
C321 Ir1 C221 C222 -94.8(6)
N311 Ir1 C221 C222 -173.9(5)
N211 Ir1 C221 C222 5.0(5)
N111 Ir1 C221 C222 6(5)
N122 Ir1 C221 C222 88.8(6)
C226 C221 C222 C223 -0.4(10)
Ir1 C221 C222 C223 174.1(6)
C226 C221 C222 C212 177.7(6)
Ir1 C221 C222 C212 -7.8(8)
N211 C212 C222 C223 -175.3(7)
C213 C212 C222 C223 7.4(12)
N211 C212 C222 C221 6.7(9)
C213 C212 C222 C221 -170.6(7)
C221 C222 C223 F227 -179.0(7)
C212 C222 C223 F227 3.1(12)
C221 C222 C223 C224 0.2(12)
C212 C222 C223 C224 -177.7(7)
F227 C223 C224 C225 179.1(7)
C222 C223 C224 C225 0.0(12)
C223 C224 C225 F228 179.2(7)
C223 C224 C225 C226 0.1(13)
F228 C225 C226 F229 2.4(12)
C224 C225 C226 F229 -178.6(8)
F228 C225 C226 C221 -179.5(7)
C224 C225 C226 C221 -0.4(13)
C222 C221 C226 F229 178.6(7)
Ir1 C221 C226 F229 5.0(11)
C222 C221 C226 C225 0.5(11)
Ir1 C221 C226 C225 -173.0(6)
C321 Ir1 N311 C316 179.0(7)
C221 Ir1 N311 C316 -95.2(6)
N211 Ir1 N311 C316 -109(3)
N111 Ir1 N311 C316 84.8(6)
N122 Ir1 N311 C316 9.1(6)
C321 Ir1 N311 C312 -4.9(5)
C221 Ir1 N311 C312 80.9(6)
N211 Ir1 N311 C312 67(3)
N111 Ir1 N311 C312 -99.1(6)
N122 Ir1 N311 C312 -174.8(5)
C316 N311 C312 C313 3.1(11)
Ir1 N311 C312 C313 -173.2(6)
C316 N311 C312 C322 -177.6(7)
Ir1 N311 C312 C322 6.1(8)
N311 C312 C313 C314 -2.2(12)
C322 C312 C313 C314 178.6(8)
C312 C313 C314 C315 0.2(14)
C313 C314 C315 C316 0.9(14)
C312 N311 C316 C315 -1.9(12)
Ir1 N311 C316 C315 174.1(7)
C314 C315 C316 N311 -0.1(14)
N311 Ir1 C321 C326 -174.4(7)
C221 Ir1 C321 C326 88.6(7)
N211 Ir1 C321 C326 9.9(7)
N111 Ir1 C321 C326 -88.5(7)
N122 Ir1 C321 C326 -110.1(15)
N311 Ir1 C321 C322 2.5(5)
C221 Ir1 C321 C322 -94.5(6)
N211 Ir1 C321 C322 -173.2(5)
N111 Ir1 C321 C322 88.4(6)
N122 Ir1 C321 C322 66.8(16)
C326 C321 C322 C323 -1.5(11)
Ir1 C321 C322 C323 -178.7(6)
C326 C321 C322 C312 177.2(7)
Ir1 C321 C322 C312 0.0(9)
N311 C312 C322 C321 -3.9(10)
C313 C312 C322 C321 175.4(8)
N311 C312 C322 C323 174.7(7)
C313 C312 C322 C323 -6.0(13)
C321 C322 C323 C324 1.5(12)
C312 C322 C323 C324 -177.0(8)
C321 C322 C323 F327 -179.1(7)
C312 C322 C323 F327 2.3(12)
F327 C323 C324 C325 179.4(7)
C322 C323 C324 C325 -1.2(13)
C323 C324 C325 F328 -179.7(7)
C323 C324 C325 C326 0.9(13)
F328 C325 C326 F329 0.2(11)
C324 C325 C326 F329 179.5(7)
F328 C325 C326 C321 179.6(7)
C324 C325 C326 C321 -1.1(13)
C322 C321 C326 F329 -179.3(7)
Ir1 C321 C326 F329 -2.5(11)
C322 C321 C326 C325 1.3(12)
Ir1 C321 C326 C325 178.1(6)
C521 Ir2 N411 C416 -76(5)
N511 Ir2 N411 C416 -93.5(7)
C621 Ir2 N411 C416 5.8(7)
N611 Ir2 N411 C416 84.3(7)
N422 Ir2 N411 C416 -179.8(7)
C521 Ir2 N411 C412 106(5)
N511 Ir2 N411 C412 89.1(6)
C621 Ir2 N411 C412 -171.6(6)
N611 Ir2 N411 C412 -93.1(6)
N422 Ir2 N411 C412 2.9(6)
C416 N411 C412 C413 -0.1(13)
Ir2 N411 C412 C413 177.5(7)
C416 N411 C412 C423 -178.8(8)
Ir2 N411 C412 C423 -1.3(11)
N411 C412 C413 C414 0.0(15)
C423 C412 C413 C414 178.6(9)
C412 C413 C414 C415 0.2(14)
C413 C414 C415 C416 -0.2(14)
C412 N411 C416 C415 0.1(13)
Ir2 N411 C416 C415 -177.3(6)
C414 C415 C416 N411 0.1(13)
C425 N421 N422 C423 0.5(12)
C426 N421 N422 C423 173.0(9)
C425 N421 N422 Ir2 168.9(8)
C426 N421 N422 Ir2 -18.6(15)
C521 Ir2 N422 N421 11.8(11)
N511 Ir2 N422 N421 90.9(10)
C621 Ir2 N422 N421 -141.7(10)
N611 Ir2 N422 N421 -86.9(10)
N411 Ir2 N422 N421 -171.6(10)
C521 Ir2 N422 C423 179.3(7)
N511 Ir2 N422 C423 -101.6(7)
C621 Ir2 N422 C423 25.8(17)
N611 Ir2 N422 C423 80.6(7)
N411 Ir2 N422 C423 -4.1(7)
N421 N422 C423 C424 -1.4(11)
Ir2 N422 C423 C424 -172.9(7)
N421 N422 C423 C412 176.3(9)
Ir2 N422 C423 C412 4.8(11)
N411 C412 C423 N422 -2.3(13)
C413 C412 C423 N422 179.0(9)
N411 C412 C423 C424 174.8(11)
C413 C412 C423 C424 -4.0(18)
N422 C423 C424 C425 1.7(13)
C412 C423 C424 C425 -175.5(11)
N422 N421 C425 C424 0.5(14)
C426 N421 C425 C424 -171.5(10)
C423 C424 C425 N421 -1.3(14)
C425 N421 C426 C451 94.5(13)
N422 N421 C426 C451 -76.8(12)
C436 N431 C432 C433 1.5(13)
C436 N431 C432 C443 -176.9(8)
N431 C432 C433 C434 -1.6(14)
C443 C432 C433 C434 176.8(9)
C432 C433 C434 C435 0.4(15)
C433 C434 C435 C436 0.7(15)
C432 N431 C436 C435 -0.3(15)
C434 C435 C436 N431 -0.8(16)
C445 N441 N442 C443 0.9(11)
C446 N441 N442 C443 175.0(8)
N441 N442 C443 C444 -1.8(10)
N441 N442 C443 C432 -178.6(8)
N431 C432 C443 N442 -177.2(8)
C433 C432 C443 N442 4.4(14)
N431 C432 C443 C444 6.7(14)
C433 C432 C443 C444 -171.7(9)
N442 C443 C444 C445 2.1(11)
C432 C443 C444 C445 178.5(9)
N442 N441 C445 C444 0.4(11)
C446 N441 C445 C444 -173.0(9)
C443 C444 C445 N441 -1.4(11)
C445 N441 C446 C454 90.3(11)
N442 N441 C446 C454 -82.8(11)
N421 C426 C451 C456 160.3(8)
N421 C426 C451 C452 -20.2(12)
C456 C451 C452 C453 -1.4(13)
C426 C451 C452 C453 179.2(9)
C451 C452 C453 C454 -0.9(15)
C452 C453 C454 C455 2.0(14)
C452 C453 C454 C446 -176.6(9)
N441 C446 C454 C455 -17.3(12)
N441 C446 C454 C453 161.2(8)
C453 C454 C455 C456 -0.7(12)
C446 C454 C455 C456 177.8(8)
C454 C455 C456 C451 -1.5(13)
C452 C451 C456 C455 2.6(12)
C426 C451 C456 C455 -177.9(8)
C521 Ir2 N511 C516 175.2(6)
C621 Ir2 N511 C516 -101.1(6)
N611 Ir2 N511 C516 -148(3)
N422 Ir2 N511 C516 69.9(6)
N411 Ir2 N511 C516 -5.8(6)
C521 Ir2 N511 C512 -2.7(5)
C621 Ir2 N511 C512 80.9(5)
N611 Ir2 N511 C512 34(3)
N422 Ir2 N511 C512 -108.1(5)
N411 Ir2 N511 C512 176.3(5)
C516 N511 C512 C513 1.3(10)
Ir2 N511 C512 C513 179.3(5)
C516 N511 C512 C522 -177.9(6)
Ir2 N511 C512 C522 0.1(8)
N511 C512 C513 C514 -0.1(11)
C522 C512 C513 C514 179.0(7)
C512 C513 C514 C515 -1.5(11)
C513 C514 C515 C516 2.0(11)
C512 N511 C516 C515 -0.8(11)
Ir2 N511 C516 C515 -178.7(6)
C514 C515 C516 N511 -0.9(12)
N511 Ir2 C521 C526 178.4(8)
C621 Ir2 C521 C526 78.7(7)
N611 Ir2 C521 C526 0.6(8)
N422 Ir2 C521 C526 -96.3(8)
N411 Ir2 C521 C526 161(4)
N511 Ir2 C521 C522 4.9(6)
C621 Ir2 C521 C522 -94.9(6)
N611 Ir2 C521 C522 -172.9(5)
N422 Ir2 C521 C522 90.1(6)
N411 Ir2 C521 C522 -12(5)
C526 C521 C522 C523 0.1(11)
Ir2 C521 C522 C523 174.5(5)
C526 C521 C522 C512 179.3(7)
Ir2 C521 C522 C512 -6.3(8)
N511 C512 C522 C523 -176.8(7)
C513 C512 C522 C523 4.0(12)
N511 C512 C522 C521 4.1(9)
C513 C512 C522 C521 -175.1(7)
C521 C522 C523 F527 -179.6(7)
C512 C522 C523 F527 1.3(11)
C521 C522 C523 C524 0.8(12)
C512 C522 C523 C524 -178.3(7)
F527 C523 C524 C525 179.8(7)
C522 C523 C524 C525 -0.6(12)
C523 C524 C525 F528 -179.0(7)
C523 C524 C525 C526 -0.5(12)
F528 C525 C526 F529 -0.7(11)
C524 C525 C526 F529 -179.3(7)
F528 C525 C526 C521 180.0(7)
C524 C525 C526 C521 1.4(13)
C522 C521 C526 F529 179.5(7)
Ir2 C521 C526 F529 6.1(12)
C522 C521 C526 C525 -1.2(12)
Ir2 C521 C526 C525 -174.6(6)
C521 Ir2 N611 C612 83.6(3)
N511 Ir2 N611 C612 47(3)
C621 Ir2 N611 C612 -0.2(3)
N422 Ir2 N611 C612 -170.8(3)
N411 Ir2 N611 C612 -95.3(3)
C521 Ir2 N611 C616 -96.5(2)
N511 Ir2 N611 C616 -133(3)
C621 Ir2 N611 C616 179.7
N422 Ir2 N611 C616 9.1(2)
N411 Ir2 N611 C616 84.63(19)
C616 N611 C612 C613 0.0
Ir2 N611 C612 C613 179.9(2)
C616 N611 C612 C622 177.2
Ir2 N611 C612 C622 -2.9(2)
N611 C612 C613 C614 0.0
C622 C612 C613 C614 -176.9
C612 C613 C614 C615 0.0
C613 C614 C615 C616 0.0
C614 C615 C616 N611 0.0
C612 N611 C616 C615 0.0
Ir2 N611 C616 C615 -179.9(3)
C521 Ir2 C621 C626 83.6(3)
N511 Ir2 C621 C626 4.5(2)
N611 Ir2 C621 C626 -178.2
N422 Ir2 C621 C626 -122.1(12)
N411 Ir2 C621 C626 -93.1(2)
C521 Ir2 C621 C622 -95.0(3)
N511 Ir2 C621 C622 -174.1(3)
N611 Ir2 C621 C622 3.2(3)
N422 Ir2 C621 C622 59.3(12)
N411 Ir2 C621 C622 88.3(3)
C626 C621 C622 C623 0.0
Ir2 C621 C622 C623 178.7(2)
C626 C621 C622 C612 175.3
Ir2 C621 C622 C612 -6.0(2)
N611 C612 C622 C621 5.8
C613 C612 C622 C621 -177.2
N611 C612 C622 C623 -179.0
C613 C612 C622 C623 -1.9
C621 C622 C623 F627 -176.1(6)
C612 C622 C623 F627 8.8(6)
C621 C622 C623 C624 0.0
C612 C622 C623 C624 -175.1
F627 C623 C624 C625 176.4(5)
C622 C623 C624 C625 0.0
C623 C624 C625 F628 179.2(4)
C623 C624 C625 C626 0.0
C622 C621 C626 F629 -179.6(5)
Ir2 C621 C626 F629 1.9(4)
C622 C621 C626 C625 0.0
Ir2 C621 C626 C625 -178.5(3)
F628 C625 C626 F629 0.4(5)
C624 C625 C626 F629 179.6(5)
F628 C625 C626 C621 -179.2(4)
C624 C625 C626 C621 0.0
